data_1519958
loop_
_publ_author_name
'Callear, Samantha K.'
'Hursthouse, Michael B.'

_publ_section_title
;
 Aniline-4-sulphonic acid
;
_journal_name_full 'Crystal Structure Report Archive'
_journal_page_first 552
_journal_year 2008
_chemical_formula_sum 'C6 H7 N O3 S'
_chemical_formula_weight 173.19
_chemical_name_systematic
;
Aniline-4-sulphonic acid
;
_space_group_IT_number 14
_symmetry_cell_setting monoclinic
_symmetry_space_group_name_Hall '-P 2ybc'
_symmetry_space_group_name_H-M 'P 1 21/c 1'
_atom_sites_solution_hydrogens geom
_atom_sites_solution_primary direct
_atom_sites_solution_secondary difmap
_cell_angle_alpha 90.00
_cell_angle_beta 96.289(4)
_cell_angle_gamma 90.00
_cell_formula_units_Z 4
_cell_length_a 5.7944(2)
_cell_length_b 7.4316(5)
_cell_length_c 15.9213(10)
_cell_measurement_reflns_used 1566
_cell_measurement_temperature 120(2)
_cell_measurement_theta_max 27.48
_cell_measurement_theta_min 2.91
_cell_volume 681.47(7)
_computing_cell_refinement 'DENZO (Otwinowski & Minor, 1997) & COLLECT (Hooft, R.W.W., 1998)'
_computing_data_collection 'COLLECT (Hooft, R.W.W., 1998)'
_computing_data_reduction 'DENZO (Otwinowski & Minor, 1997) & COLLECT (Hooft, R.W.W., 1998)'
_computing_structure_refinement 'SHELXL-97 (Sheldrick, 1997)'
_diffrn_ambient_temperature 120(2)
_diffrn_detector_area_resol_mean 9.091
_diffrn_measured_fraction_theta_full 0.997
_diffrn_measured_fraction_theta_max 0.997
_diffrn_measurement_device_type 'Bruker-Nonius 95mm CCD camera on \k-goniostat'
_diffrn_measurement_method '\f & \w scans'
_diffrn_radiation_monochromator graphite
_diffrn_radiation_source 'Bruker-Nonius FR591 rotating anode'
_diffrn_radiation_type MoK\a
_diffrn_radiation_wavelength 0.71073
_diffrn_reflns_av_R_equivalents 0.0505
_diffrn_reflns_av_sigmaI/netI 0.0430
_diffrn_reflns_limit_h_max 7
_diffrn_reflns_limit_h_min -6
_diffrn_reflns_limit_k_max 9
_diffrn_reflns_limit_k_min -9
_diffrn_reflns_limit_l_max 20
_diffrn_reflns_limit_l_min -20
_diffrn_reflns_number 8270
_diffrn_reflns_theta_full 27.47
_diffrn_reflns_theta_max 27.47
_diffrn_reflns_theta_min 3.03
_exptl_absorpt_coefficient_mu 0.424
_exptl_absorpt_correction_T_max 0.9874
_exptl_absorpt_correction_T_min 0.9200
_exptl_absorpt_correction_type multi-scan
_exptl_absorpt_process_details 'SADABS V2.10 (Sheldrick, G.M., 2003)'
_exptl_crystal_colour colourless
_exptl_crystal_density_diffrn 1.688
_exptl_crystal_density_method 'not measured'
_exptl_crystal_description block
_exptl_crystal_F_000 360
_exptl_crystal_size_max 0.20
_exptl_crystal_size_mid 0.05
_exptl_crystal_size_min 0.03
_refine_diff_density_max 0.329
_refine_diff_density_min -0.526
_refine_diff_density_rms 0.083
_refine_ls_extinction_method none
_refine_ls_goodness_of_fit_ref 1.101
_refine_ls_hydrogen_treatment constr
_refine_ls_matrix_type full
_refine_ls_number_parameters 104
_refine_ls_number_reflns 1567
_refine_ls_number_restraints 0
_refine_ls_restrained_S_all 1.101
_refine_ls_R_factor_all 0.0589
_refine_ls_R_factor_gt 0.0434
_refine_ls_shift/su_max 0.000
_refine_ls_shift/su_mean 0.000
_refine_ls_structure_factor_coef Fsqd
_refine_ls_weighting_details 'calc w=1/[\s^2^(Fo^2^)+(0.0261P)^2^+1.1713P] where P=(Fo^2^+2Fc^2^)/3'
_refine_ls_weighting_scheme calc
_refine_ls_wR_factor_gt 0.0951
_refine_ls_wR_factor_ref 0.1022
_reflns_number_gt 1298
_reflns_number_total 1567
_reflns_threshold_expression >2sigma(I)
_cod_data_source_file eCrystal-552.cif
_cod_data_source_block 06skc0079p21c
_cod_depositor_comments
;
Citation :
Callear, Samantha K. and Hursthouse, Michael B. (2008) 
University of Southampton, Crystal Structure Report Archive. 
(doi:10.5258/ecrystals/552)

More at:
http://ecrystals.chem.soton.ac.uk/552/
;
_cod_original_sg_symbol_H-M P21/c
_cod_database_code 1519958

loop_
_symmetry_equiv_pos_as_xyz
'x, y, z'
'-x, y+1/2, -z+1/2'
'-x, -y, -z'
'x, -y-1/2, z-1/2'

loop_
_atom_site_label
_atom_site_type_symbol
_atom_site_fract_x
_atom_site_fract_y
_atom_site_fract_z
_atom_site_U_iso_or_equiv
_atom_site_adp_type
_atom_site_occupancy
_atom_site_symmetry_multiplicity
_atom_site_calc_flag
_atom_site_refinement_flags
_atom_site_disorder_assembly
_atom_site_disorder_group
C1 C 0.1278(4) 0.7191(3) 0.05532(14) 0.0118(4) Uani 1 1 d . . .
C2 C -0.0929(4) 0.7961(3) 0.04819(14) 0.0133(5) Uani 1 1 d . . .
H2 H -0.1617 0.8297 0.0973 0.016 Uiso 1 1 calc R . .
C3 C -0.2111(4) 0.8233(3) -0.03158(14) 0.0128(5) Uani 1 1 d . . .
H3 H -0.3607 0.8770 -0.0376 0.015 Uiso 1 1 calc R . .
C4 C -0.1078(4) 0.7710(3) -0.10233(14) 0.0121(5) Uani 1 1 d . . .
C5 C 0.1100(4) 0.6934(3) -0.09619(14) 0.0136(5) Uani 1 1 d . . .
H5 H 0.1771 0.6579 -0.1455 0.016 Uiso 1 1 calc R . .
C6 C 0.2294(4) 0.6682(3) -0.01615(15) 0.0137(5) Uani 1 1 d . . .
H6 H 0.3801 0.6163 -0.0105 0.016 Uiso 1 1 calc R . .
N4 N -0.2370(3) 0.7932(3) -0.18659(12) 0.0140(4) Uani 1 1 d . . .
H4A H -0.1359 0.7924 -0.2265 0.035(9) Uiso 1 1 calc R . .
H4B H -0.3149 0.8997 -0.1888 0.026(8) Uiso 1 1 calc R . .
H4C H -0.3400 0.7012 -0.1966 0.038(9) Uiso 1 1 calc R . .
O1A O 0.4115(3) 0.8596(2) 0.17474(12) 0.0274(5) Uani 1 1 d . . .
O1B O 0.1187(3) 0.6502(3) 0.21422(11) 0.0285(5) Uani 1 1 d . . .
O1C O 0.4494(3) 0.5426(2) 0.14848(10) 0.0159(4) Uani 1 1 d . . .
S1 S 0.28850(10) 0.69010(8) 0.15589(3) 0.01448(18) Uani 1 1 d . . .

loop_
_atom_site_aniso_label
_atom_site_aniso_U_11
_atom_site_aniso_U_22
_atom_site_aniso_U_33
_atom_site_aniso_U_23
_atom_site_aniso_U_13
_atom_site_aniso_U_12
C1 0.0125(11) 0.0094(10) 0.0130(11) 0.0005(8) -0.0003(8) -0.0025(8)
C2 0.0146(12) 0.0113(11) 0.0143(11) -0.0002(9) 0.0027(8) 0.0002(9)
C3 0.0102(11) 0.0110(10) 0.0170(11) 0.0006(9) 0.0000(8) 0.0008(9)
C4 0.0152(11) 0.0092(10) 0.0112(11) 0.0009(8) -0.0021(8) -0.0013(8)
C5 0.0164(12) 0.0124(11) 0.0121(11) 0.0005(9) 0.0024(9) 0.0000(9)
C6 0.0130(11) 0.0112(11) 0.0166(11) 0.0013(9) 0.0004(9) 0.0014(8)
N4 0.0165(10) 0.0124(10) 0.0120(9) 0.0007(7) -0.0031(8) -0.0001(8)
O1A 0.0327(11) 0.0124(9) 0.0323(11) -0.0055(7) -0.0176(8) 0.0012(7)
O1B 0.0259(10) 0.0471(13) 0.0130(9) 0.0030(8) 0.0044(7) 0.0074(9)
O1C 0.0175(9) 0.0118(8) 0.0174(9) 0.0003(6) -0.0023(6) 0.0041(6)
S1 0.0170(3) 0.0131(3) 0.0124(3) -0.0020(2) -0.0031(2) 0.0022(2)

loop_
_atom_type_symbol
_atom_type_description
_atom_type_scat_dispersion_real
_atom_type_scat_dispersion_imag
_atom_type_scat_source
C C 0.0033 0.0016 'International Tables Vol C Tables 4.2.6.8 and 6.1.1.4'
H H 0.0000 0.0000 'International Tables Vol C Tables 4.2.6.8 and 6.1.1.4'
N N 0.0061 0.0033 'International Tables Vol C Tables 4.2.6.8 and 6.1.1.4'
O O 0.0106 0.0060 'International Tables Vol C Tables 4.2.6.8 and 6.1.1.4'
S S 0.1246 0.1234 'International Tables Vol C Tables 4.2.6.8 and 6.1.1.4'

loop_
_geom_angle_atom_site_label_1
_geom_angle_atom_site_label_2
_geom_angle_atom_site_label_3
_geom_angle
_geom_angle_site_symmetry_1
_geom_angle_site_symmetry_3
C6 C1 C2 120.8(2) . .
C6 C1 S1 118.57(18) . .
C2 C1 S1 120.60(17) . .
C3 C2 C1 119.3(2) . .
C3 C2 H2 120.3 . .
C1 C2 H2 120.3 . .
C4 C3 C2 119.2(2) . .
C4 C3 H3 120.4 . .
C2 C3 H3 120.4 . .
C5 C4 C3 122.1(2) . .
C5 C4 N4 118.7(2) . .
C3 C4 N4 119.1(2) . .
C4 C5 C6 118.6(2) . .
C4 C5 H5 120.7 . .
C6 C5 H5 120.7 . .
C1 C6 C5 120.0(2) . .
C1 C6 H6 120.0 . .
C5 C6 H6 120.0 . .
C4 N4 H4A 109.5 . .
C4 N4 H4B 109.5 . .
H4A N4 H4B 109.5 . .
C4 N4 H4C 109.5 . .
H4A N4 H4C 109.5 . .
H4B N4 H4C 109.5 . .
O1C S1 O1B 112.52(11) . .
O1C S1 O1A 111.36(11) . .
O1B S1 O1A 113.13(12) . .
O1C S1 C1 107.24(10) . .
O1B S1 C1 106.01(11) . .
O1A S1 C1 106.03(11) . .

loop_
_geom_bond_atom_site_label_1
_geom_bond_atom_site_label_2
_geom_bond_distance
_geom_bond_site_symmetry_2
C1 C6 1.390(3) .
C1 C2 1.394(3) .
C1 S1 1.775(2) .
C2 C3 1.390(3) .
C2 H2 0.9500 .
C3 C4 1.388(3) .
C3 H3 0.9500 .
C4 C5 1.381(3) .
C4 N4 1.472(3) .
C5 C6 1.394(3) .
C5 H5 0.9500 .
C6 H6 0.9500 .
N4 H4A 0.9100 .
N4 H4B 0.9100 .
N4 H4C 0.9100 .
O1A S1 1.4623(18) .
O1B S1 1.4556(19) .
O1C S1 1.4522(17) .

loop_
_geom_hbond_atom_site_label_D
_geom_hbond_atom_site_label_H
_geom_hbond_atom_site_label_A
_geom_hbond_distance_DH
_geom_hbond_distance_HA
_geom_hbond_distance_DA
_geom_hbond_angle_DHA
_geom_hbond_site_symmetry_A
N4 H4A O1B 0.91 1.89 2.762(3) 161.3 4_575
N4 H4B O1A 0.91 1.89 2.785(3) 165.5 3_575
N4 H4C O1C 0.91 2.09 2.877(3) 143.7 3_565
N4 H4C S1 0.91 2.99 3.642(2) 130.2 3_565
N4 H4C O1A 0.91 2.41 3.054(3) 127.4 4_475
